data_7104263
loop_
_publ_author_name
'Satyanarayana, Gedu'
'Maichle-M\"ossmer, Caecilia'
'Maier, Martin E'

_publ_section_title
;
 Formation of pentacyclic structures by a domino sequence on cyclic
 enamides.
;
_journal_issue 12
_journal_name_full 'Chemical communications (Cambridge, England)'
_journal_page_first 1571
_journal_page_last 1573
_journal_paper_doi 10.1039/b820636h
_journal_volume 34
_journal_year 2009
_chemical_formula_sum 'C21 H21 N O'
_chemical_formula_weight 303.39
_chemical_name_systematic
;
?
;
_space_group_IT_number 14
_symmetry_cell_setting monoclinic
_symmetry_space_group_name_Hall '-P 2yn'
_symmetry_space_group_name_H-M 'P 1 21/n 1'
_atom_sites_solution_hydrogens difmap
_atom_sites_solution_primary direct
_atom_sites_solution_secondary difmap
_audit_creation_method SHELXL-97
_cell_angle_alpha 90.00
_cell_angle_beta 104.156(9)
_cell_angle_gamma 90.00
_cell_formula_units_Z 4
_cell_length_a 11.3172(13)
_cell_length_b 7.6048(6)
_cell_length_c 18.468(2)
_cell_measurement_reflns_used 16237
_cell_measurement_temperature 173(2)
_cell_measurement_theta_max 54.44
_cell_measurement_theta_min 4.05
_cell_volume 1541.2(3)
_computing_cell_refinement x-Area
_computing_data_collection 'Stoe IPDSII'
_computing_data_reduction X-Area
_computing_molecular_graphics 'SCHAKAL, ZORTEP'
_computing_publication_material 'SHELXL-97 (Sheldrick, 1997)'
_computing_structure_refinement 'SHELXL-97 (Sheldrick, 1997)'
_computing_structure_solution 'SHELXS-97 (Sheldrick, 1990)'
_diffrn_ambient_temperature 173(2)
_diffrn_measured_fraction_theta_full 0.921
_diffrn_measured_fraction_theta_max 0.921
_diffrn_measurement_device_type 'Stoe IPDSII'
_diffrn_measurement_method omega-Scans
_diffrn_radiation_monochromator graphite
_diffrn_radiation_source 'fine-focus sealed tube'
_diffrn_radiation_type MoK\a
_diffrn_radiation_wavelength 0.71073
_diffrn_reflns_av_R_equivalents 0.0666
_diffrn_reflns_av_sigmaI/netI 0.0288
_diffrn_reflns_limit_h_max 14
_diffrn_reflns_limit_h_min -14
_diffrn_reflns_limit_k_max 9
_diffrn_reflns_limit_k_min -8
_diffrn_reflns_limit_l_max 23
_diffrn_reflns_limit_l_min -23
_diffrn_reflns_number 21754
_diffrn_reflns_theta_full 26.77
_diffrn_reflns_theta_max 26.77
_diffrn_reflns_theta_min 3.26
_exptl_absorpt_coefficient_mu 0.080
_exptl_absorpt_correction_type none
_exptl_crystal_colour colourless
_exptl_crystal_density_diffrn 1.308
_exptl_crystal_density_method 'not measured'
_exptl_crystal_description bloc
_exptl_crystal_F_000 648
_exptl_crystal_size_max 0.25
_exptl_crystal_size_mid 0.20
_exptl_crystal_size_min 0.15
_refine_diff_density_max 0.265
_refine_diff_density_min -0.229
_refine_diff_density_rms 0.047
_refine_ls_extinction_method none
_refine_ls_goodness_of_fit_ref 1.186
_refine_ls_hydrogen_treatment iso
_refine_ls_matrix_type full
_refine_ls_number_parameters 292
_refine_ls_number_reflns 3269
_refine_ls_number_restraints 0
_refine_ls_restrained_S_all 1.186
_refine_ls_R_factor_all 0.0637
_refine_ls_R_factor_gt 0.0519
_refine_ls_shift/su_max 0.000
_refine_ls_shift/su_mean 0.000
_refine_ls_structure_factor_coef Fsqd
_refine_ls_weighting_details 'w=1/[\s^2^(Fo^2^)+(0.0343P)^2^+0.8361P] where P=(Fo^2^+2Fc^2^)/3'
_refine_ls_weighting_scheme calc
_refine_ls_wR_factor_gt 0.1048
_refine_ls_wR_factor_ref 0.1096
_reflns_number_gt 2821
_reflns_number_total 3269
_reflns_threshold_expression >2sigma(I)
_cod_duplicate_entry 7104245
_cod_data_source_file b820636h.txt
_cod_data_source_block maigs149b
_cod_depositor_comments
;
The following automatic conversions were performed:

'_refine_ls_weighting_scheme' value 'calc
w=1/[\s^2^(Fo^2^)+(0.0343P)^2^+0.8361P] where P=(Fo^2^+2Fc^2^)/3' was
changed to 'calc'. New tag '_refine_ls_weighting_details' was
created. The value of the new tag was set to
'w=1/[\s^2^(Fo^2^)+(0.0343P)^2^+0.8361P] where P=(Fo^2^+2Fc^2^)/3'.

Automatic conversion script
Id: cif_fix_values 3143 2015-03-26 13:38:13Z robertas 
;
_cod_original_sg_symbol_H-M P21/n
_cod_database_code 7104263

loop_
_symmetry_equiv_pos_as_xyz
'x, y, z'
'-x+1/2, y+1/2, -z+1/2'
'-x, -y, -z'
'x-1/2, -y-1/2, z-1/2'

loop_
_atom_site_label
_atom_site_type_symbol
_atom_site_fract_x
_atom_site_fract_y
_atom_site_fract_z
_atom_site_U_iso_or_equiv
_atom_site_adp_type
_atom_site_occupancy
_atom_site_calc_flag
_atom_site_refinement_flags
_atom_site_disorder_assembly
_atom_site_disorder_group
C1 C 0.04402(14) 0.5160(2) -0.11091(9) 0.0188(3) Uani 1 d . . .
C2 C 0.00808(16) 0.3777(2) -0.16073(10) 0.0254(4) Uani 1 d . . .
H2 H 0.0439(19) 0.261(3) -0.1510(11) 0.029(5) Uiso 1 d . . .
C3 C -0.08166(16) 0.4079(3) -0.22600(10) 0.0283(4) Uani 1 d . . .
H31 H -0.1045(19) 0.314(3) -0.2597(12) 0.033(6) Uiso 1 d . . .
C4 C -0.13587(16) 0.5723(3) -0.24088(10) 0.0284(4) Uani 1 d . . .
H4 H -0.197(2) 0.591(3) -0.2854(13) 0.037(6) Uiso 1 d . . .
C5 C -0.10022(16) 0.7105(2) -0.19115(10) 0.0254(4) Uani 1 d . . .
H5 H -0.1371(19) 0.825(3) -0.2007(12) 0.030(5) Uiso 1 d . . .
C6 C -0.00930(14) 0.6810(2) -0.12639(9) 0.0196(3) Uani 1 d . . .
C7 C 0.04298(15) 0.8094(2) -0.06495(10) 0.0213(3) Uani 1 d . . .
H7A H -0.0199(17) 0.854(2) -0.0410(10) 0.019(5) Uiso 1 d . . .
H7B H 0.0849(18) 0.911(3) -0.0839(11) 0.025(5) Uiso 1 d . . .
N8 N 0.13210(12) 0.70032(18) -0.01301(8) 0.0196(3) Uani 1 d . . .
C9 C 0.13250(14) 0.5138(2) -0.03513(9) 0.0172(3) Uani 1 d . . .
H9 H 0.0972(16) 0.444(2) 0.0013(10) 0.016(4) Uiso 1 d . . .
C10 C 0.19385(15) 0.7533(2) 0.05558(9) 0.0203(3) Uani 1 d . . .
C11 C 0.28288(16) 0.6154(2) 0.09499(9) 0.0225(4) Uani 1 d . . .
H11A H 0.3395(18) 0.671(3) 0.1369(11) 0.024(5) Uiso 1 d . . .
H11B H 0.2380(19) 0.522(3) 0.1157(12) 0.032(5) Uiso 1 d . . .
C12 C 0.35005(15) 0.5367(2) 0.03957(9) 0.0205(3) Uani 1 d . . .
H12A H 0.3901(18) 0.635(3) 0.0199(11) 0.022(5) Uiso 1 d . . .
H12B H 0.4159(18) 0.455(3) 0.0662(11) 0.022(5) Uiso 1 d . . .
C13 C 0.26390(14) 0.4369(2) -0.02604(9) 0.0171(3) Uani 1 d . . .
C14 C 0.31022(14) 0.4571(2) -0.09680(9) 0.0183(3) Uani 1 d . . .
C15 C 0.35399(14) 0.3143(2) -0.13032(9) 0.0201(3) Uani 1 d . . .
C16 C 0.35868(17) 0.1300(2) -0.09870(11) 0.0269(4) Uani 1 d . . .
H16A H 0.285(2) 0.062(3) -0.1261(13) 0.037(6) Uiso 1 d . . .
H16B H 0.431(2) 0.069(3) -0.1082(12) 0.036(6) Uiso 1 d . . .
C17 C 0.36179(16) 0.1323(2) -0.01611(10) 0.0248(4) Uani 1 d . . .
H17A H 0.3555(19) 0.015(3) 0.0021(12) 0.031(5) Uiso 1 d . . .
H17B H 0.4421(19) 0.183(3) 0.0131(11) 0.026(5) Uiso 1 d . . .
C18 C 0.25576(15) 0.2421(2) -0.00437(10) 0.0210(3) Uani 1 d . . .
H18A H 0.1781(18) 0.189(3) -0.0350(11) 0.023(5) Uiso 1 d . . .
H18B H 0.2503(17) 0.237(2) 0.0492(11) 0.021(5) Uiso 1 d . . .
C19 C 0.31266(15) 0.6248(2) -0.12797(10) 0.0226(4) Uani 1 d . . .
H19 H 0.2838(19) 0.729(3) -0.1033(12) 0.030(5) Uiso 1 d . . .
C20 C 0.35649(16) 0.6513(3) -0.19087(10) 0.0272(4) Uani 1 d . . .
H20 H 0.3561(19) 0.766(3) -0.2118(12) 0.028(5) Uiso 1 d . . .
C21 C 0.39928(17) 0.5085(3) -0.22419(10) 0.0292(4) Uani 1 d . . .
H21 H 0.433(2) 0.525(3) -0.2690(12) 0.035(6) Uiso 1 d . . .
C22 C 0.39727(16) 0.3428(3) -0.19426(10) 0.0261(4) Uani 1 d . . .
H22 H 0.4249(19) 0.243(3) -0.2175(12) 0.031(5) Uiso 1 d . . .
O23 O 0.18183(11) 0.90045(16) 0.08031(7) 0.0272(3) Uani 1 d . . .

loop_
_atom_site_aniso_label
_atom_site_aniso_U_11
_atom_site_aniso_U_22
_atom_site_aniso_U_33
_atom_site_aniso_U_23
_atom_site_aniso_U_13
_atom_site_aniso_U_12
C1 0.0138(7) 0.0238(8) 0.0195(8) 0.0013(6) 0.0051(6) 0.0002(6)
C2 0.0222(8) 0.0268(9) 0.0269(9) -0.0054(7) 0.0055(7) 0.0003(7)
C3 0.0238(8) 0.0374(10) 0.0230(9) -0.0080(8) 0.0046(7) -0.0054(8)
C4 0.0201(8) 0.0423(11) 0.0202(8) 0.0066(8) 0.0003(7) -0.0061(8)
C5 0.0200(8) 0.0292(9) 0.0261(9) 0.0097(7) 0.0039(7) -0.0014(7)
C6 0.0160(7) 0.0228(8) 0.0212(8) 0.0031(6) 0.0066(6) -0.0011(6)
C7 0.0199(8) 0.0183(8) 0.0246(8) 0.0023(7) 0.0037(7) 0.0024(6)
N8 0.0190(7) 0.0175(7) 0.0212(7) -0.0005(5) 0.0027(5) 0.0031(5)
C9 0.0170(7) 0.0164(7) 0.0188(8) -0.0006(6) 0.0055(6) 0.0003(6)
C10 0.0200(8) 0.0205(8) 0.0216(8) -0.0005(6) 0.0077(6) -0.0017(6)
C11 0.0218(8) 0.0264(9) 0.0182(8) -0.0011(7) 0.0028(7) 0.0005(7)
C12 0.0165(7) 0.0226(8) 0.0221(8) -0.0002(7) 0.0040(6) 0.0005(7)
C13 0.0146(7) 0.0169(7) 0.0196(8) 0.0008(6) 0.0042(6) 0.0006(6)
C14 0.0125(7) 0.0210(8) 0.0204(8) 0.0014(6) 0.0024(6) 0.0005(6)
C15 0.0149(7) 0.0230(8) 0.0211(8) -0.0017(7) 0.0019(6) 0.0000(6)
C16 0.0277(9) 0.0208(9) 0.0337(10) -0.0018(7) 0.0103(8) 0.0056(7)
C17 0.0235(8) 0.0191(8) 0.0323(10) 0.0068(7) 0.0074(7) 0.0055(7)
C18 0.0201(8) 0.0192(8) 0.0248(9) 0.0041(7) 0.0073(7) 0.0009(6)
C19 0.0198(8) 0.0220(8) 0.0267(9) 0.0032(7) 0.0072(7) 0.0025(7)
C20 0.0239(8) 0.0290(10) 0.0294(9) 0.0101(8) 0.0078(7) 0.0012(7)
C21 0.0251(9) 0.0418(11) 0.0219(9) 0.0047(8) 0.0084(7) -0.0003(8)
C22 0.0220(8) 0.0319(10) 0.0251(9) -0.0064(7) 0.0070(7) 0.0016(7)
O23 0.0318(7) 0.0213(6) 0.0271(6) -0.0055(5) 0.0047(5) 0.0008(5)

loop_
_atom_type_symbol
_atom_type_description
_atom_type_scat_dispersion_real
_atom_type_scat_dispersion_imag
_atom_type_scat_source
C C 0.0033 0.0016 'International Tables Vol C Tables 4.2.6.8 and 6.1.1.4'
N N 0.0061 0.0033 'International Tables Vol C Tables 4.2.6.8 and 6.1.1.4'
O O 0.0106 0.0060 'International Tables Vol C Tables 4.2.6.8 and 6.1.1.4'
H H 0.0000 0.0000 'International Tables Vol C Tables 4.2.6.8 and 6.1.1.4'

loop_
_geom_angle_atom_site_label_1
_geom_angle_atom_site_label_2
_geom_angle_atom_site_label_3
_geom_angle
_geom_angle_site_symmetry_1
_geom_angle_site_symmetry_3
_geom_angle_publ_flag
C2 C1 C6 120.26(15) . . ?
C2 C1 C9 128.74(15) . . ?
C6 C1 C9 110.89(14) . . ?
C1 C2 C3 118.76(17) . . ?
C4 C3 C2 120.86(17) . . ?
C5 C4 C3 120.44(16) . . ?
C4 C5 C6 118.72(17) . . ?
C1 C6 C5 120.94(16) . . ?
C1 C6 C7 111.08(14) . . ?
C5 C6 C7 127.97(16) . . ?
N8 C7 C6 101.95(13) . . ?
C10 N8 C7 124.06(14) . . ?
C10 N8 C9 120.71(13) . . ?
C7 N8 C9 114.22(13) . . ?
N8 C9 C1 101.54(12) . . ?
N8 C9 C13 113.30(13) . . ?
C1 C9 C13 120.02(13) . . ?
O23 C10 N8 122.82(15) . . ?
O23 C10 C11 125.04(15) . . ?
N8 C10 C11 112.05(14) . . ?
C10 C11 C12 109.23(14) . . ?
C11 C12 C13 113.01(13) . . ?
C14 C13 C18 111.84(13) . . ?
C14 C13 C12 109.66(12) . . ?
C18 C13 C12 109.40(13) . . ?
C14 C13 C9 112.66(12) . . ?
C18 C13 C9 105.69(12) . . ?
C12 C13 C9 107.41(12) . . ?
C15 C14 C19 118.65(15) . . ?
C15 C14 C13 122.20(14) . . ?
C19 C14 C13 119.12(14) . . ?
C14 C15 C22 119.18(15) . . ?
C14 C15 C16 122.03(15) . . ?
C22 C15 C16 118.78(15) . . ?
C15 C16 C17 111.54(14) . . ?
C16 C17 C18 108.95(14) . . ?
C17 C18 C13 113.01(13) . . ?
C20 C19 C14 121.57(16) . . ?
C19 C20 C21 119.47(17) . . ?
C22 C21 C20 119.62(16) . . ?
C21 C22 C15 121.51(16) . . ?

loop_
_geom_bond_atom_site_label_1
_geom_bond_atom_site_label_2
_geom_bond_distance
_geom_bond_site_symmetry_2
_geom_bond_publ_flag
C1 C2 1.391(2) . ?
C1 C6 1.391(2) . ?
C1 C9 1.509(2) . ?
C2 C3 1.392(3) . ?
C3 C4 1.390(3) . ?
C4 C5 1.389(3) . ?
C5 C6 1.392(2) . ?
C6 C7 1.504(2) . ?
C7 N8 1.467(2) . ?
N8 C10 1.350(2) . ?
N8 C9 1.476(2) . ?
C9 C13 1.568(2) . ?
C10 O23 1.228(2) . ?
C10 C11 1.512(2) . ?
C11 C12 1.538(2) . ?
C12 C13 1.554(2) . ?
C13 C14 1.530(2) . ?
C13 C18 1.544(2) . ?
C14 C15 1.399(2) . ?
C14 C19 1.403(2) . ?
C15 C22 1.401(2) . ?
C15 C16 1.514(2) . ?
C16 C17 1.517(3) . ?
C17 C18 1.520(2) . ?
C19 C20 1.385(2) . ?
C20 C21 1.392(3) . ?
C21 C22 1.378(3) . ?
